data_4304981
loop_
_publ_author_name
'Zuo-Lei Liao'
'Guo-Dong Li'
'Ming-Hui Bi'
'Jie-Sheng Chen'

_publ_section_title
;
Preparation, Structures, and Photocatalytic Properties of Three New
Uranyl-Organic Assembly Compounds
;
_journal_name_full 'Inorganic Chemistry'
_journal_page_first 4844
_journal_page_last 4853
_journal_paper_doi 10.1021/ic800109y
_journal_volume 47
_journal_year 2008
_chemical_formula_moiety 'C51 H32 N3 O16 U2'
_chemical_formula_sum 'C51 H32 N3 O16 U2'
_chemical_formula_weight 1418.86
_chemical_melting_point ?
_chemical_name_systematic
; 
 ? 
;
_space_group_IT_number 2
_symmetry_cell_setting triclinic
_symmetry_space_group_name_Hall '-P 1'
_symmetry_space_group_name_H-M 'P -1'
_atom_sites_solution_hydrogens geom
_atom_sites_solution_primary direct
_atom_sites_solution_secondary difmap
_audit_creation_method SHELXL-97
_cell_angle_alpha 62.05(3)
_cell_angle_beta 72.26(3)
_cell_angle_gamma 82.05(3)
_cell_formula_units_Z 2
_cell_length_a 11.037(2)
_cell_length_b 15.126(3)
_cell_length_c 15.660(3)
_cell_measurement_reflns_used 9881
_cell_measurement_temperature 293(2)
_cell_measurement_theta_max 27.48
_cell_measurement_theta_min 3.05
_cell_volume 2199.6(10)
_computing_cell_refinement Process-auto
_computing_data_collection Process-auto
_computing_data_reduction Process-auto
_computing_molecular_graphics Process-auto
_computing_publication_material Process-auto
_computing_structure_refinement 'SHELXL-97 (Sheldrick, 1997)'
_computing_structure_solution 'SHELXS-97 (Sheldrick, 1990)'
_diffrn_ambient_temperature 293(2)
_diffrn_detector_area_resol_mean 10.0
_diffrn_measured_fraction_theta_full 0.993
_diffrn_measured_fraction_theta_max 0.980
_diffrn_measurement_device_type 'Rigaku RAXIS-RAPID'
_diffrn_measurement_method omega-scan
_diffrn_radiation_monochromator graphite
_diffrn_radiation_source 'fine-focus sealed tube'
_diffrn_radiation_type MoK\a
_diffrn_radiation_wavelength 0.71073
_diffrn_reflns_av_R_equivalents 0.0318
_diffrn_reflns_av_sigmaI/netI 0.0417
_diffrn_reflns_limit_h_max 13
_diffrn_reflns_limit_h_min -14
_diffrn_reflns_limit_k_max 19
_diffrn_reflns_limit_k_min -19
_diffrn_reflns_limit_l_max 20
_diffrn_reflns_limit_l_min -20
_diffrn_reflns_number 21318
_diffrn_reflns_theta_full 25.00
_diffrn_reflns_theta_max 27.48
_diffrn_reflns_theta_min 3.05
_diffrn_standards_decay_% 0
_diffrn_standards_interval_count 0
_diffrn_standards_interval_time 0
_diffrn_standards_number 0
_exptl_absorpt_coefficient_mu 7.437
_exptl_absorpt_correction_T_max 0.5326
_exptl_absorpt_correction_T_min 0.3698
_exptl_absorpt_correction_type empirical
_exptl_crystal_colour yellow
_exptl_crystal_density_diffrn 2.142
_exptl_crystal_density_meas ?
_exptl_crystal_density_method 'not measured'
_exptl_crystal_description block
_exptl_crystal_F_000 1342
_exptl_crystal_size_max 0.30
_exptl_crystal_size_mid 0.26
_exptl_crystal_size_min 0.20
_refine_diff_density_max 0.855
_refine_diff_density_min -0.826
_refine_diff_density_rms 0.123
_refine_ls_extinction_method none
_refine_ls_goodness_of_fit_ref 1.039
_refine_ls_hydrogen_treatment mixed
_refine_ls_matrix_type full
_refine_ls_number_parameters 657
_refine_ls_number_reflns 9881
_refine_ls_number_restraints 0
_refine_ls_restrained_S_all 1.039
_refine_ls_R_factor_all 0.0369
_refine_ls_R_factor_gt 0.0263
_refine_ls_shift/su_max 0.005
_refine_ls_shift/su_mean 0.000
_refine_ls_structure_factor_coef Fsqd
_refine_ls_weighting_details 'calc w=1/[\s^2^(Fo^2^)+(0.0000P)^2^+4.4205P] where P=(Fo^2^+2Fc^2^)/3'
_refine_ls_weighting_scheme calc
_refine_ls_wR_factor_gt 0.0503
_refine_ls_wR_factor_ref 0.0533
_reflns_number_gt 8203
_reflns_number_total 9881
_reflns_threshold_expression >2sigma(I)
_cod_data_source_file ic800109y-file004_1.cif
_cod_data_source_block 1
_cod_depositor_comments
;
The following automatic conversions were performed:

'_chemical_melting_point' value 'none' was changed to '?' - the value
is undefined or not given.

Automatic conversion script
Id: cif_fix_values 1646 2011-03-28 12:23:43Z adriana 

The following automatic conversions were performed:

'_exptl_crystal_density_meas' value 'none' was changed to '?' - the
value is perceived as not measured.

Automatic conversion script
Id: cif_fix_values 3008 2015-01-20 13:52:24Z robertas 
;
_cod_original_cell_volume 2199.5(8)
_cod_database_code 4304981

loop_
_symmetry_equiv_pos_as_xyz
'x, y, z'
'-x, -y, -z'

loop_
_atom_site_label
_atom_site_type_symbol
_atom_site_fract_x
_atom_site_fract_y
_atom_site_fract_z
_atom_site_U_iso_or_equiv
_atom_site_adp_type
_atom_site_occupancy
_atom_site_symmetry_multiplicity
_atom_site_calc_flag
_atom_site_refinement_flags
_atom_site_disorder_assembly
_atom_site_disorder_group
U1 U 0.152588(13) 0.126197(10) 0.689692(11) 0.02085(4) Uani 1 1 d . . .
O3 O 0.2982(3) 0.0229(2) 0.7905(2) 0.0351(8) Uani 1 1 d . . .
O5 O 0.4283(3) -0.4182(2) 1.1913(2) 0.0451(9) Uani 1 1 d . . .
O4 O 0.0959(3) 0.0050(2) 0.8721(2) 0.0351(7) Uani 1 1 d . . .
O6 O 0.2267(3) -0.4351(2) 1.2741(2) 0.0425(9) Uani 1 1 d . . .
O1 O 0.1581(3) 0.2227(2) 0.7216(2) 0.0374(8) Uani 1 1 d . . .
O2 O 0.1469(3) 0.0266(2) 0.6621(2) 0.0361(8) Uani 1 1 d . . .
O8 O 0.4449(3) 0.3176(2) 0.5000(2) 0.0407(9) Uani 1 1 d . . .
O10 O 0.9341(3) 0.1264(2) 0.7384(2) 0.0348(7) Uani 1 1 d . . .
C1 C 0.4474(4) 0.2254(3) 0.5546(3) 0.0248(9) Uani 1 1 d . . .
O7 O 0.3571(3) 0.1670(2) 0.5814(2) 0.0311(7) Uani 1 1 d . . .
C27 C 0.4775(4) 0.0527(3) 0.9753(3) 0.0245(9) Uani 1 1 d . . .
N3 N 0.3961(3) 0.2448(3) 0.8851(3) 0.0366(10) Uani 1 1 d . . .
C13 C 0.2088(4) -0.0268(3) 0.8666(3) 0.0261(9) Uani 1 1 d . . .
C38 C 0.8940(5) -0.4801(4) 0.8688(4) 0.0541(14) Uani 1 1 d . . .
H38 H 0.9428 -0.4940 0.8166 0.065 Uiso 1 1 calc R . .
C7 C 0.7012(4) 0.0465(3) 0.6707(3) 0.0268(9) Uani 1 1 d . . .
C12 C 0.7493(5) -0.0510(3) 0.6900(4) 0.0393(12) Uani 1 1 d . . .
H12 H 0.8095 -0.0773 0.7262 0.047 Uiso 1 1 calc R . .
O9 O 0.8120(3) -0.0089(2) 0.8400(3) 0.0470(9) Uani 1 1 d . . .
C29 C 0.4098(5) 0.2078(3) 0.9779(4) 0.0450(13) Uani 1 1 d . . .
H29 H 0.3924 0.2478 1.0106 0.054 Uiso 1 1 calc R . .
C5 C 0.7522(4) 0.1110(3) 0.6949(3) 0.0282(9) Uani 1 1 d . . .
C20 C 0.3149(4) -0.1962(3) 0.9250(3) 0.0273(9) Uani 1 1 d . . .
C11 C 0.7093(5) -0.1063(4) 0.6567(4) 0.0516(14) Uani 1 1 d . . .
H11 H 0.7444 -0.1691 0.6683 0.062 Uiso 1 1 calc R . .
C10 C 0.6167(5) -0.0712(4) 0.6057(4) 0.0445(13) Uani 1 1 d . . .
H10 H 0.5898 -0.1106 0.5837 0.053 Uiso 1 1 calc R . .
C37 C 1.0169(4) -0.6817(3) 0.9283(4) 0.0377(11) Uani 1 1 d . . .
H37 H 1.0228 -0.6416 0.8605 0.045 Uiso 1 1 calc R . .
C14 C 0.2353(4) -0.1246(3) 0.9491(3) 0.0259(9) Uani 1 1 d . . .
C25 C 0.4191(5) 0.1890(4) 0.8372(4) 0.0416(12) Uani 1 1 d . . .
H25 H 0.4067 0.2154 0.7736 0.050 Uiso 1 1 calc R . .
N1 N 1.0673(4) -0.8307(3) 1.0548(3) 0.0415(10) Uani 1 1 d . . .
C8 C 0.6051(4) 0.0831(3) 0.6196(3) 0.0240(9) Uani 1 1 d . . .
C19 C 0.3395(4) -0.2875(3) 1.0062(3) 0.0267(9) Uani 1 1 d . . .
C6 C 0.8395(4) 0.0704(3) 0.7633(3) 0.0298(10) Uani 1 1 d . . .
N2 N 0.7572(5) -0.3655(4) 0.9178(4) 0.0569(12) Uani 1 1 d . . .
C26 C 0.4610(4) 0.0926(4) 0.8806(4) 0.0401(11) Uani 1 1 d . . .
H26 H 0.4783 0.0543 0.8461 0.048 Uiso 1 1 calc R . .
C36 C 1.0729(5) -0.7733(4) 0.9581(4) 0.0438(12) Uani 1 1 d . . .
H36 H 1.1152 -0.7959 0.9109 0.053 Uiso 1 1 calc R . .
C16 C 0.2030(4) -0.2314(3) 1.1254(3) 0.0310(10) Uani 1 1 d . . .
H16 H 0.1635 -0.2436 1.1915 0.037 Uiso 1 1 calc R . .
C31 C 0.8102(5) -0.5213(4) 1.0403(4) 0.0484(13) Uani 1 1 d . . .
H31 H 0.8008 -0.5642 1.1081 0.058 Uiso 1 1 calc R . .
C30 C 0.7483(6) -0.4308(5) 1.0119(5) 0.0596(16) Uani 1 1 d . . .
H30 H 0.6971 -0.4149 1.0621 0.071 Uiso 1 1 calc R . .
C33 C 0.9514(4) -0.6477(3) 0.9978(3) 0.0335(10) Uani 1 1 d . . .
C34 C 0.9483(5) -0.7106(4) 1.0980(4) 0.0482(13) Uani 1 1 d . . .
H34 H 0.9059 -0.6907 1.1474 0.058 Uiso 1 1 calc R . .
C9 C 0.5644(4) 0.0215(3) 0.5874(3) 0.0338(10) Uani 1 1 d . . .
H9 H 0.5016 0.0443 0.5536 0.041 Uiso 1 1 calc R . .
C21 C 0.3657(4) -0.1858(3) 0.8266(3) 0.0357(11) Uani 1 1 d . . .
H21 H 0.3510 -0.1270 0.7730 0.043 Uiso 1 1 calc R . .
C28 C 0.4489(4) 0.1119(3) 1.0243(3) 0.0353(11) Uani 1 1 d . . .
H28 H 0.4565 0.0861 1.0892 0.042 Uiso 1 1 calc R . .
C2 C 0.5628(4) 0.1840(3) 0.5935(3) 0.0234(9) Uani 1 1 d . . .
C17 C 0.2838(4) -0.3004(3) 1.1064(3) 0.0276(9) Uani 1 1 d . . .
C32 C 0.8861(4) -0.5484(3) 0.9686(4) 0.0337(10) Uani 1 1 d . . .
C4 C 0.7197(4) 0.2096(3) 0.6593(3) 0.0312(10) Uani 1 1 d . . .
H4 H 0.7611 0.2531 0.6679 0.037 Uiso 1 1 calc R . .
C15 C 0.1784(4) -0.1412(3) 1.0457(3) 0.0320(10) Uani 1 1 d . . .
H15 H 0.1241 -0.0938 1.0592 0.038 Uiso 1 1 calc R . .
C23 C 0.4612(5) -0.3474(4) 0.8871(4) 0.0427(12) Uani 1 1 d . . .
H23 H 0.5105 -0.3968 0.8736 0.051 Uiso 1 1 calc R . .
C3 C 0.6228(4) 0.2457(3) 0.6090(3) 0.0283(9) Uani 1 1 d . . .
H3 H 0.6000 0.3127 0.5862 0.034 Uiso 1 1 calc R . .
C18 C 0.3139(4) -0.3893(3) 1.1949(3) 0.0324(10) Uani 1 1 d . . .
C22 C 0.4356(5) -0.2589(4) 0.8078(4) 0.0449(12) Uani 1 1 d . . .
H22 H 0.4665 -0.2504 0.7422 0.054 Uiso 1 1 calc R . .
C24 C 0.4141(4) -0.3618(3) 0.9848(4) 0.0360(11) Uani 1 1 d . . .
H24 H 0.4315 -0.4208 1.0369 0.043 Uiso 1 1 calc R . .
C35 C 1.0067(5) -0.8002(4) 1.1235(4) 0.0480(13) Uani 1 1 d . . .
H35 H 1.0044 -0.8413 1.1905 0.058 Uiso 1 1 calc R . .
U2 U 0.375544(13) -0.552806(10) 1.365806(11) 0.02260(4) Uani 1 1 d . . .
O11 O 0.3682(3) -0.6356(2) 1.3175(2) 0.0398(8) Uani 1 1 d . . .
O12 O 0.3798(4) -0.4706(2) 1.4144(3) 0.0497(9) Uani 1 1 d . . .
O13 O 0.5951(3) -0.5452(2) 1.3052(3) 0.0451(9) Uani 1 1 d . . .
O14 O 0.7103(3) -0.4063(2) 1.2252(3) 0.0443(9) Uani 1 1 d . . .
C43 C 0.8283(4) -0.6522(3) 1.3621(3) 0.0216(8) Uani 1 1 d . . .
C41 C 0.7960(4) -0.5490(3) 1.3360(3) 0.0240(9) Uani 1 1 d . . .
C40 C 0.6922(4) -0.4956(3) 1.2857(3) 0.0292(10) Uani 1 1 d . . .
C42 C 0.7667(4) -0.7121(3) 1.3401(3) 0.0306(10) Uani 1 1 d . . .
H42 H 0.7015 -0.6849 1.3092 0.037 Uiso 1 1 calc R . .
C39 C 0.8285(6) -0.3921(5) 0.8491(5) 0.0654(18) Uani 1 1 d . . .
H39 H 0.8347 -0.3476 0.7822 0.079 Uiso 1 1 calc R . .
C48 C 0.9921(4) -0.6336(3) 1.4301(3) 0.0225(8) Uani 1 1 d . . .
C49 C 0.9577(4) -0.5361(3) 1.4037(3) 0.0264(9) Uani 1 1 d . . .
H49 H 1.0003 -0.4968 1.4167 0.032 Uiso 1 1 calc R . .
C50 C 0.8599(4) -0.4942(3) 1.3576(3) 0.0280(9) Uani 1 1 d . . .
H50 H 0.8377 -0.4277 1.3412 0.034 Uiso 1 1 calc R . .
C47 C 0.9292(4) -0.6948(3) 1.4086(3) 0.0247(9) Uani 1 1 d . . .
C46 C 0.9620(4) -0.7958(3) 1.4304(3) 0.0324(10) Uani 1 1 d . . .
H46 H 1.0272 -0.8252 1.4608 0.039 Uiso 1 1 calc R . .
C45 C 0.9007(5) -0.8503(3) 1.4079(4) 0.0400(12) Uani 1 1 d . . .
H45 H 0.9253 -0.9160 1.4223 0.048 Uiso 1 1 calc R . .
C44 C 0.8017(5) -0.8098(3) 1.3638(3) 0.0376(11) Uani 1 1 d . . .
H44 H 0.7592 -0.8487 1.3504 0.045 Uiso 1 1 calc R . .
O15 O 1.0995(3) -0.7635(2) 1.5408(2) 0.0376(8) Uani 1 1 d . . .
C51 C 1.0955(4) -0.6721(3) 1.4835(3) 0.0242(9) Uani 1 1 d . . .
O16 O 1.1721(3) -0.6087(2) 1.4698(2) 0.0285(7) Uani 1 1 d . . .
H3A H 0.362(4) 0.307(4) 0.852(4) 0.044(14) Uiso 1 1 d . . .
H1A H 1.105(5) -0.900(4) 1.087(4) 0.058(16) Uiso 1 1 d . . .

loop_
_atom_site_aniso_label
_atom_site_aniso_U_11
_atom_site_aniso_U_22
_atom_site_aniso_U_33
_atom_site_aniso_U_23
_atom_site_aniso_U_13
_atom_site_aniso_U_12
U1 0.02417(8) 0.01431(7) 0.02262(8) -0.00329(6) -0.01415(6) 0.00299(6)
O3 0.0297(16) 0.0326(17) 0.0308(18) -0.0007(14) -0.0154(13) 0.0016(13)
O5 0.0276(17) 0.0424(19) 0.0349(19) 0.0076(16) -0.0115(14) 0.0041(14)
O4 0.0301(16) 0.0308(17) 0.0295(17) -0.0013(14) -0.0128(13) 0.0096(13)
O6 0.0301(17) 0.0400(19) 0.0323(19) 0.0041(15) -0.0119(14) 0.0058(14)
O1 0.054(2) 0.0214(15) 0.043(2) -0.0133(14) -0.0268(16) 0.0058(14)
O2 0.050(2) 0.0216(15) 0.0403(19) -0.0115(14) -0.0226(16) 0.0032(14)
O8 0.0450(19) 0.0206(15) 0.041(2) 0.0098(14) -0.0306(16) 0.0000(14)
O10 0.0248(16) 0.0367(18) 0.044(2) -0.0157(15) -0.0173(14) 0.0059(13)
C1 0.027(2) 0.025(2) 0.018(2) -0.0051(17) -0.0108(16) 0.0066(17)
O7 0.0264(15) 0.0265(15) 0.0294(17) -0.0018(13) -0.0110(12) -0.0006(12)
C27 0.023(2) 0.0151(19) 0.031(2) -0.0043(17) -0.0119(17) 0.0033(16)
N3 0.029(2) 0.024(2) 0.047(3) -0.0078(19) -0.0145(18) 0.0071(16)
C13 0.032(2) 0.021(2) 0.023(2) -0.0055(18) -0.0160(18) 0.0078(17)
C38 0.052(3) 0.053(3) 0.044(3) -0.017(3) -0.009(3) 0.016(3)
C7 0.024(2) 0.026(2) 0.031(2) -0.0123(19) -0.0131(17) 0.0080(17)
C12 0.043(3) 0.031(2) 0.050(3) -0.016(2) -0.030(2) 0.015(2)
O9 0.047(2) 0.040(2) 0.041(2) 0.0024(17) -0.0274(17) -0.0045(16)
C29 0.062(3) 0.020(2) 0.055(3) -0.010(2) -0.036(3) 0.012(2)
C5 0.026(2) 0.029(2) 0.029(2) -0.0099(19) -0.0129(18) 0.0059(18)
C20 0.025(2) 0.027(2) 0.028(2) -0.0080(18) -0.0131(17) 0.0036(17)
C11 0.063(4) 0.034(3) 0.071(4) -0.031(3) -0.036(3) 0.025(3)
C10 0.066(3) 0.030(3) 0.049(3) -0.019(2) -0.030(3) 0.007(2)
C37 0.039(3) 0.032(3) 0.030(3) -0.003(2) -0.011(2) 0.001(2)
C14 0.033(2) 0.0171(19) 0.025(2) -0.0008(17) -0.0202(18) 0.0038(17)
C25 0.047(3) 0.039(3) 0.034(3) -0.011(2) -0.018(2) 0.013(2)
N1 0.039(2) 0.030(2) 0.050(3) -0.009(2) -0.020(2) 0.0015(18)
C8 0.028(2) 0.020(2) 0.017(2) -0.0030(16) -0.0098(16) 0.0040(16)
C19 0.026(2) 0.019(2) 0.028(2) -0.0021(18) -0.0122(17) 0.0026(16)
C6 0.023(2) 0.033(2) 0.034(3) -0.015(2) -0.0117(18) 0.0074(18)
N2 0.055(3) 0.048(3) 0.072(4) -0.030(3) -0.024(3) 0.016(2)
C26 0.045(3) 0.038(3) 0.037(3) -0.017(2) -0.016(2) 0.013(2)
C36 0.039(3) 0.044(3) 0.044(3) -0.018(3) -0.009(2) 0.002(2)
C16 0.041(3) 0.027(2) 0.016(2) -0.0014(18) -0.0130(18) 0.0077(19)
C31 0.060(3) 0.042(3) 0.038(3) -0.014(3) -0.017(3) 0.006(3)
C30 0.063(4) 0.060(4) 0.072(5) -0.044(4) -0.027(3) 0.025(3)
C33 0.028(2) 0.033(2) 0.035(3) -0.009(2) -0.0101(19) -0.0033(19)
C34 0.054(3) 0.049(3) 0.036(3) -0.016(3) -0.015(2) 0.011(3)
C9 0.039(3) 0.031(2) 0.035(3) -0.012(2) -0.023(2) 0.005(2)
C21 0.045(3) 0.030(2) 0.024(2) -0.006(2) -0.013(2) 0.006(2)
C28 0.050(3) 0.025(2) 0.032(3) -0.009(2) -0.021(2) 0.005(2)
C2 0.027(2) 0.021(2) 0.018(2) -0.0024(17) -0.0114(16) 0.0012(16)
C17 0.025(2) 0.027(2) 0.026(2) -0.0049(18) -0.0139(17) 0.0019(17)
C32 0.031(2) 0.027(2) 0.038(3) -0.008(2) -0.014(2) -0.0004(19)
C4 0.031(2) 0.031(2) 0.035(3) -0.012(2) -0.0197(19) 0.0013(19)
C15 0.041(3) 0.022(2) 0.029(2) -0.0063(19) -0.018(2) 0.0110(19)
C23 0.044(3) 0.033(3) 0.048(3) -0.021(2) -0.009(2) 0.009(2)
C3 0.032(2) 0.0168(19) 0.031(2) -0.0041(18) -0.0155(18) 0.0051(17)
C18 0.029(2) 0.027(2) 0.033(3) -0.004(2) -0.0159(19) 0.0046(19)
C22 0.047(3) 0.046(3) 0.038(3) -0.021(3) -0.006(2) 0.005(2)
C24 0.036(3) 0.024(2) 0.039(3) -0.006(2) -0.018(2) 0.0103(19)
C35 0.058(3) 0.038(3) 0.036(3) -0.004(2) -0.020(3) 0.004(3)
U2 0.02324(8) 0.01488(8) 0.02530(9) -0.00219(6) -0.01368(6) 0.00339(6)
O11 0.0421(19) 0.0372(19) 0.045(2) -0.0234(16) -0.0122(15) 0.0059(15)
O12 0.067(2) 0.0307(18) 0.065(3) -0.0255(18) -0.030(2) 0.0003(17)
O13 0.0250(17) 0.0378(19) 0.056(2) -0.0016(17) -0.0217(15) 0.0013(14)
O14 0.0434(19) 0.0253(17) 0.050(2) 0.0037(16) -0.0284(17) 0.0023(14)
C43 0.0213(19) 0.024(2) 0.0129(19) -0.0028(16) -0.0062(15) 0.0034(16)
C41 0.023(2) 0.022(2) 0.019(2) -0.0026(17) -0.0081(16) 0.0051(16)
C40 0.023(2) 0.029(2) 0.034(3) -0.013(2) -0.0112(18) 0.0077(18)
C42 0.034(2) 0.029(2) 0.029(2) -0.0101(19) -0.0173(19) 0.0045(19)
C39 0.070(4) 0.051(4) 0.053(4) -0.007(3) -0.023(3) 0.022(3)
C48 0.022(2) 0.022(2) 0.017(2) -0.0024(16) -0.0081(15) 0.0033(16)
C49 0.027(2) 0.028(2) 0.026(2) -0.0123(19) -0.0117(17) 0.0047(17)
C50 0.033(2) 0.020(2) 0.025(2) -0.0049(18) -0.0140(18) 0.0095(17)
C47 0.025(2) 0.024(2) 0.023(2) -0.0086(18) -0.0099(16) 0.0069(16)
C46 0.038(3) 0.023(2) 0.034(3) -0.009(2) -0.019(2) 0.0128(19)
C45 0.053(3) 0.027(2) 0.044(3) -0.015(2) -0.023(2) 0.011(2)
C44 0.049(3) 0.034(3) 0.034(3) -0.013(2) -0.019(2) -0.003(2)
O15 0.0425(19) 0.0287(17) 0.0365(19) 0.0001(14) -0.0282(15) -0.0005(14)
C51 0.025(2) 0.030(2) 0.014(2) -0.0060(17) -0.0074(16) 0.0050(17)
O16 0.0255(15) 0.0304(16) 0.0267(16) -0.0079(13) -0.0123(12) 0.0015(13)

loop_
_atom_type_symbol
_atom_type_description
_atom_type_scat_dispersion_real
_atom_type_scat_dispersion_imag
_atom_type_scat_source
C C 0.0033 0.0016 'International Tables Vol C Tables 4.2.6.8 and 6.1.1.4'
H H 0.0000 0.0000 'International Tables Vol C Tables 4.2.6.8 and 6.1.1.4'
N N 0.0061 0.0033 'International Tables Vol C Tables 4.2.6.8 and 6.1.1.4'
O O 0.0106 0.0060 'International Tables Vol C Tables 4.2.6.8 and 6.1.1.4'
U U -9.6767 9.6646 'International Tables Vol C Tables 4.2.6.8 and 6.1.1.4'

loop_
_geom_angle_atom_site_label_1
_geom_angle_atom_site_label_2
_geom_angle_atom_site_label_3
_geom_angle
_geom_angle_site_symmetry_1
_geom_angle_site_symmetry_3
_geom_angle_publ_flag
O1 U1 O2 178.03(13) . . ?
O1 U1 O10 91.10(14) . 1_455 ?
O2 U1 O10 88.84(13) . 1_455 ?
O1 U1 O7 90.72(14) . . ?
O2 U1 O7 90.07(13) . . ?
O10 U1 O7 157.74(10) 1_455 . ?
O1 U1 O15 92.87(13) . 1_464 ?
O2 U1 O15 89.03(13) . 1_464 ?
O10 U1 O15 76.52(12) 1_455 1_464 ?
O7 U1 O15 81.24(11) . 1_464 ?
O1 U1 O3 91.27(12) . . ?
O2 U1 O3 87.22(12) . . ?
O10 U1 O3 128.23(10) 1_455 . ?
O7 U1 O3 73.89(10) . . ?
O15 U1 O3 154.83(11) 1_464 . ?
O1 U1 O4 89.30(13) . . ?
O2 U1 O4 88.78(13) . . ?
O10 U1 O4 75.90(11) 1_455 . ?
O7 U1 O4 126.31(10) . . ?
O15 U1 O4 152.36(10) 1_464 . ?
O3 U1 O4 52.43(10) . . ?
O1 U1 C13 94.03(13) . . ?
O2 U1 C13 84.06(13) . . ?
O10 U1 C13 101.81(12) 1_455 . ?
O7 U1 C13 100.19(11) . . ?
O15 U1 C13 172.94(11) 1_464 . ?
O3 U1 C13 26.48(10) . . ?
O4 U1 C13 26.45(11) . . ?
C13 O3 U1 93.7(2) . . ?
C18 O5 U2 94.3(3) . . ?
C13 O4 U1 92.1(2) . . ?
C18 O6 U2 93.9(2) . . ?
C1 O8 U2 146.5(3) . 1_564 ?
C6 O10 U1 140.1(3) . 1_655 ?
O8 C1 O7 123.4(4) . . ?
O8 C1 C2 117.4(3) . . ?
O7 C1 C2 119.2(3) . . ?
C1 O7 U1 139.7(3) . . ?
C26 C27 C28 118.0(4) . . ?
C26 C27 C27 120.9(5) . 2_657 ?
C28 C27 C27 121.1(5) . 2_657 ?
C25 N3 C29 121.0(4) . . ?
C25 N3 H3A 114(3) . . ?
C29 N3 H3A 125(3) . . ?
O4 C13 O3 119.6(4) . . ?
O4 C13 C14 119.7(4) . . ?
O3 C13 C14 120.6(4) . . ?
O4 C13 U1 61.5(2) . . ?
O3 C13 U1 59.9(2) . . ?
C14 C13 U1 165.5(3) . . ?
C39 C38 C32 118.8(6) . . ?
C39 C38 H38 120.6 . . ?
C32 C38 H38 120.6 . . ?
C8 C7 C12 118.5(4) . . ?
C8 C7 C5 119.2(4) . . ?
C12 C7 C5 122.2(4) . . ?
C11 C12 C7 121.1(4) . . ?
C11 C12 H12 119.5 . . ?
C7 C12 H12 119.5 . . ?
N3 C29 C28 120.2(5) . . ?
N3 C29 H29 119.9 . . ?
C28 C29 H29 119.9 . . ?
C4 C5 C7 120.3(4) . . ?
C4 C5 C6 118.9(4) . . ?
C7 C5 C6 120.7(4) . . ?
C21 C20 C14 124.0(4) . . ?
C21 C20 C19 117.9(4) . . ?
C14 C20 C19 118.1(4) . . ?
C12 C11 C10 121.1(5) . . ?
C12 C11 H11 119.4 . . ?
C10 C11 H11 119.4 . . ?
C9 C10 C11 120.2(4) . . ?
C9 C10 H10 119.9 . . ?
C11 C10 H10 119.9 . . ?
C36 C37 C33 120.7(5) . . ?
C36 C37 H37 119.7 . . ?
C33 C37 H37 119.7 . . ?
C15 C14 C20 122.4(4) . . ?
C15 C14 C13 117.5(4) . . ?
C20 C14 C13 120.1(4) . . ?
N3 C25 C26 120.5(5) . . ?
N3 C25 H25 119.7 . . ?
C26 C25 H25 119.7 . . ?
C35 N1 C36 120.9(5) . . ?
C35 N1 H1A 111(3) . . ?
C36 N1 H1A 128(3) . . ?
C7 C8 C9 118.4(4) . . ?
C7 C8 C2 118.6(4) . . ?
C9 C8 C2 122.6(4) . . ?
C24 C19 C17 122.5(4) . . ?
C24 C19 C20 119.3(4) . . ?
C17 C19 C20 118.2(4) . . ?
O9 C6 O10 124.8(4) . . ?
O9 C6 C5 119.0(4) . . ?
O10 C6 C5 116.1(4) . . ?
C30 N2 C39 116.0(5) . . ?
C25 C26 C27 119.9(5) . . ?
C25 C26 H26 120.1 . . ?
C27 C26 H26 120.1 . . ?
N1 C36 C37 120.2(5) . . ?
N1 C36 H36 119.9 . . ?
C37 C36 H36 119.9 . . ?
C17 C16 C15 120.8(4) . . ?
C17 C16 H16 119.6 . . ?
C15 C16 H16 119.6 . . ?
C32 C31 C30 120.2(5) . . ?
C32 C31 H31 119.9 . . ?
C30 C31 H31 119.9 . . ?
N2 C30 C31 123.8(6) . . ?
N2 C30 H30 118.1 . . ?
C31 C30 H30 118.1 . . ?
C37 C33 C34 116.9(5) . . ?
C37 C33 C32 122.5(4) . . ?
C34 C33 C32 120.6(5) . . ?
C35 C34 C33 120.1(5) . . ?
C35 C34 H34 119.9 . . ?
C33 C34 H34 119.9 . . ?
C10 C9 C8 120.7(4) . . ?
C10 C9 H9 119.7 . . ?
C8 C9 H9 119.7 . . ?
C22 C21 C20 121.8(4) . . ?
C22 C21 H21 119.1 . . ?
C20 C21 H21 119.1 . . ?
C29 C28 C27 120.3(4) . . ?
C29 C28 H28 119.9 . . ?
C27 C28 H28 119.9 . . ?
C3 C2 C8 120.0(3) . . ?
C3 C2 C1 116.9(4) . . ?
C8 C2 C1 123.0(3) . . ?
C16 C17 C19 121.2(4) . . ?
C16 C17 C18 117.2(4) . . ?
C19 C17 C18 121.6(4) . . ?
C31 C32 C38 116.2(5) . . ?
C31 C32 C33 121.1(4) . . ?
C38 C32 C33 122.7(5) . . ?
C5 C4 C3 119.9(4) . . ?
C5 C4 H4 120.0 . . ?
C3 C4 H4 120.0 . . ?
C14 C15 C16 119.2(4) . . ?
C14 C15 H15 120.4 . . ?
C16 C15 H15 120.4 . . ?
C24 C23 C22 120.5(5) . . ?
C24 C23 H23 119.7 . . ?
C22 C23 H23 119.7 . . ?
C2 C3 C4 121.2(4) . . ?
C2 C3 H3 119.4 . . ?
C4 C3 H3 119.4 . . ?
O6 C18 O5 119.3(4) . . ?
O6 C18 C17 120.6(4) . . ?
O5 C18 C17 120.1(4) . . ?
O6 C18 U2 60.0(2) . . ?
O5 C18 U2 59.4(2) . . ?
C17 C18 U2 177.4(3) . . ?
C21 C22 C23 120.2(5) . . ?
C21 C22 H22 119.9 . . ?
C23 C22 H22 119.9 . . ?
C23 C24 C19 120.3(4) . . ?
C23 C24 H24 119.9 . . ?
C19 C24 H24 119.9 . . ?
N1 C35 C34 121.2(5) . . ?
N1 C35 H35 119.4 . . ?
C34 C35 H35 119.4 . . ?
O12 U2 O11 178.97(16) . . ?
O12 U2 O13 90.18(16) . . ?
O11 U2 O13 90.85(14) . . ?
O12 U2 O16 92.25(15) . 1_455 ?
O11 U2 O16 86.80(13) . 1_455 ?
O13 U2 O16 160.81(10) . 1_455 ?
O12 U2 O8 89.32(14) . 1_546 ?
O11 U2 O8 91.01(14) . 1_546 ?
O13 U2 O8 76.15(12) . 1_546 ?
O16 U2 O8 84.84(11) 1_455 1_546 ?
O12 U2 O5 92.36(15) . . ?
O11 U2 O5 87.86(14) . . ?
O13 U2 O5 72.79(11) . . ?
O16 U2 O5 126.07(10) 1_455 . ?
O8 U2 O5 148.90(11) 1_546 . ?
O12 U2 O6 87.78(15) . . ?
O11 U2 O6 91.57(14) . . ?
O13 U2 O6 125.00(11) . . ?
O16 U2 O6 74.13(10) 1_455 . ?
O8 U2 O6 158.63(11) 1_546 . ?
O5 U2 O6 52.43(10) . . ?
O12 U2 C18 89.63(15) . . ?
O11 U2 C18 90.13(14) . . ?
O13 U2 C18 98.93(12) . . ?
O16 U2 C18 100.11(12) 1_455 . ?
O8 U2 C18 174.97(11) 1_546 . ?
O5 U2 C18 26.28(11) . . ?
O6 U2 C18 26.15(11) . . ?
C40 O13 U2 143.2(3) . . ?
C42 C43 C47 118.8(4) . . ?
C42 C43 C41 122.4(3) . . ?
C47 C43 C41 118.8(4) . . ?
C50 C41 C43 119.9(3) . . ?
C50 C41 C40 116.5(4) . . ?
C43 C41 C40 123.6(4) . . ?
O14 C40 O13 124.3(4) . . ?
O14 C40 C41 116.9(4) . . ?
O13 C40 C41 118.8(4) . . ?
C44 C42 C43 121.0(4) . . ?
C44 C42 H42 119.5 . . ?
C43 C42 H42 119.5 . . ?
N2 C39 C38 125.1(6) . . ?
N2 C39 H39 117.5 . . ?
C38 C39 H39 117.5 . . ?
C49 C48 C47 120.1(3) . . ?
C49 C48 C51 116.6(4) . . ?
C47 C48 C51 123.3(4) . . ?
C48 C49 C50 121.2(4) . . ?
C48 C49 H49 119.4 . . ?
C50 C49 H49 119.4 . . ?
C41 C50 C49 121.2(4) . . ?
C41 C50 H50 119.4 . . ?
C49 C50 H50 119.4 . . ?
C46 C47 C43 117.6(4) . . ?
C46 C47 C48 123.7(4) . . ?
C43 C47 C48 118.7(4) . . ?
C45 C46 C47 121.6(4) . . ?
C45 C46 H46 119.2 . . ?
C47 C46 H46 119.2 . . ?
C46 C45 C44 121.0(4) . . ?
C46 C45 H45 119.5 . . ?
C44 C45 H45 119.5 . . ?
C42 C44 C45 119.9(4) . . ?
C42 C44 H44 120.0 . . ?
C45 C44 H44 120.0 . . ?
C51 O15 U1 141.2(3) . 1_646 ?
O15 C51 O16 123.2(3) . . ?
O15 C51 C48 119.2(3) . . ?
O16 C51 C48 117.6(3) . . ?
C51 O16 U2 134.7(3) . 1_655 ?

loop_
_geom_bond_atom_site_label_1
_geom_bond_atom_site_label_2
_geom_bond_distance
_geom_bond_site_symmetry_2
_geom_bond_publ_flag
U1 O1 1.763(3) . ?
U1 O2 1.764(3) . ?
U1 O10 2.297(3) 1_455 ?
U1 O7 2.329(3) . ?
U1 O15 2.341(3) 1_464 ?
U1 O3 2.460(3) . ?
U1 O4 2.496(3) . ?
U1 C13 2.839(4) . ?
O3 C13 1.268(5) . ?
O5 C18 1.270(5) . ?
O5 U2 2.469(3) . ?
O4 C13 1.265(5) . ?
O6 C18 1.264(5) . ?
O6 U2 2.483(3) . ?
O8 C1 1.250(5) . ?
O8 U2 2.356(3) 1_564 ?
O10 C6 1.283(5) . ?
O10 U1 2.297(3) 1_655 ?
C1 O7 1.262(5) . ?
C1 C2 1.509(5) . ?
C27 C26 1.376(6) . ?
C27 C28 1.381(6) . ?
C27 C27 1.499(7) 2_657 ?
N3 C25 1.326(6) . ?
N3 C29 1.339(6) . ?
N3 H3A 0.92(5) . ?
C13 C14 1.503(5) . ?
C38 C39 1.369(8) . ?
C38 C32 1.395(7) . ?
C38 H38 0.9300 . ?
C7 C8 1.419(5) . ?
C7 C12 1.419(6) . ?
C7 C5 1.428(6) . ?
C12 C11 1.347(7) . ?
C12 H12 0.9300 . ?
O9 C6 1.225(5) . ?
C29 C28 1.359(6) . ?
C29 H29 0.9300 . ?
C5 C4 1.363(6) . ?
C5 C6 1.518(5) . ?
C20 C21 1.409(6) . ?
C20 C14 1.416(6) . ?
C20 C19 1.435(5) . ?
C11 C10 1.384(7) . ?
C11 H11 0.9300 . ?
C10 C9 1.373(6) . ?
C10 H10 0.9300 . ?
C37 C36 1.360(7) . ?
C37 C33 1.383(7) . ?
C37 H37 0.9300 . ?
C14 C15 1.363(6) . ?
C25 C26 1.370(6) . ?
C25 H25 0.9300 . ?
N1 C35 1.327(7) . ?
N1 C36 1.332(6) . ?
N1 H1A 1.01(6) . ?
C8 C9 1.419(6) . ?
C8 C2 1.433(5) . ?
C19 C24 1.408(6) . ?
C19 C17 1.427(6) . ?
N2 C30 1.315(7) . ?
N2 C39 1.319(8) . ?
C26 H26 0.9300 . ?
C36 H36 0.9300 . ?
C16 C17 1.358(6) . ?
C16 C15 1.414(5) . ?
C16 H16 0.9300 . ?
C31 C32 1.376(7) . ?
C31 C30 1.376(7) . ?
C31 H31 0.9300 . ?
C30 H30 0.9300 . ?
C33 C34 1.396(6) . ?
C33 C32 1.498(6) . ?
C34 C35 1.348(7) . ?
C34 H34 0.9300 . ?
C9 H9 0.9300 . ?
C21 C22 1.355(7) . ?
C21 H21 0.9300 . ?
C28 H28 0.9300 . ?
C2 C3 1.360(5) . ?
C17 C18 1.499(5) . ?
C4 C3 1.417(5) . ?
C4 H4 0.9300 . ?
C15 H15 0.9300 . ?
C23 C24 1.375(7) . ?
C23 C22 1.402(7) . ?
C23 H23 0.9300 . ?
C3 H3 0.9300 . ?
C18 U2 2.861(4) . ?
C22 H22 0.9300 . ?
C24 H24 0.9300 . ?
C35 H35 0.9300 . ?
U2 O12 1.747(3) . ?
U2 O11 1.761(3) . ?
U2 O13 2.315(3) . ?
U2 O16 2.327(3) 1_455 ?
U2 O8 2.356(3) 1_546 ?
O13 C40 1.270(5) . ?
O14 C40 1.234(5) . ?
C43 C42 1.417(5) . ?
C43 C47 1.429(5) . ?
C43 C41 1.437(5) . ?
C41 C50 1.367(6) . ?
C41 C40 1.511(5) . ?
C42 C44 1.373(6) . ?
C42 H42 0.9300 . ?
C39 H39 0.9300 . ?
C48 C49 1.364(6) . ?
C48 C47 1.436(5) . ?
C48 C51 1.512(5) . ?
C49 C50 1.395(5) . ?
C49 H49 0.9300 . ?
C50 H50 0.9300 . ?
C47 C46 1.420(6) . ?
C46 C45 1.354(6) . ?
C46 H46 0.9300 . ?
C45 C44 1.387(6) . ?
C45 H45 0.9300 . ?
C44 H44 0.9300 . ?
O15 C51 1.250(5) . ?
O15 U1 2.341(3) 1_646 ?
C51 O16 1.265(5) . ?
O16 U2 2.327(3) 1_655 ?
